data_7236134
loop_
_publ_author_name
'Yin, Ping'
'He, Chunlin'
'Shreeve, Jean'ne M.'

_publ_section_title
;
 Fused heterocycle-based energetic salts: alliance of pyrazole and
 1,2,3-triazole
;
_journal_issue 4
_journal_name_full 'Journal of Materials Chemistry A'
_journal_page_first 1514
_journal_paper_doi 10.1039/C5TA09999D
_journal_volume 4
_journal_year 2016
_chemical_formula_moiety 'C4 H3 N6 O3, C H7 N4'
_chemical_formula_sum 'C5 H10 N10 O3'
_chemical_formula_weight 258.23
_space_group_crystal_system monoclinic
_space_group_IT_number 15
_space_group_name_Hall '-I 2ya'
_space_group_name_H-M_alt 'I 1 2/a 1'
_atom_sites_solution_hydrogens difmap
_audit_creation_date 2015-11-18
_audit_creation_method
;
Olex2 1.2
(compiled 2015.09.30 svn.r3233 for OlexSys, GUI svn.r5103)
;
_audit_update_record
;
2015-12-01 deposited with the CCDC.
2015-12-24 downloaded from the CCDC.
;
_cell_angle_alpha 90
_cell_angle_beta 93.027(2)
_cell_angle_gamma 90
_cell_formula_units_Z 8
_cell_length_a 21.0998(14)
_cell_length_b 3.8430(3)
_cell_length_c 25.414(2)
_cell_measurement_reflns_used 9961
_cell_measurement_temperature 100
_cell_measurement_theta_max 30.31
_cell_measurement_theta_min 3.21
_cell_volume 2057.9(3)
_computing_cell_refinement 'SAINT v8.34A (Bruker, 2013)'
_computing_data_reduction 'SAINT v8.34A (Bruker, 2013)'
_computing_molecular_graphics 'Olex2 (Dolomanov et al., 2009)'
_computing_publication_material 'Olex2 (Dolomanov et al., 2009)'
_computing_structure_refinement 'ShelXL (Sheldrick, 2015)'
_computing_structure_solution 'ShelXT (Sheldrick, 2015)'
_diffrn_ambient_temperature 100
_diffrn_detector 'Bruker Photon-100 area detector'
_diffrn_detector_area_resol_mean 10.5
_diffrn_detector_type 'CMOS area detector'
_diffrn_measured_fraction_theta_full 0.998
_diffrn_measured_fraction_theta_max 0.998
_diffrn_measurement_device 'Fixed Chi Three-Circle Diffractometer'
_diffrn_measurement_device_type 'D8 Venture'
_diffrn_measurement_method '\w and \f scans'
_diffrn_radiation_monochromator 'TRIUMPH graphite'
_diffrn_radiation_probe x-ray
_diffrn_radiation_type MoK\a
_diffrn_radiation_wavelength 0.71073
_diffrn_reflns_av_R_equivalents 0.0512
_diffrn_reflns_av_unetI/netI 0.0216
_diffrn_reflns_Laue_measured_fraction_full 0.998
_diffrn_reflns_Laue_measured_fraction_max 0.998
_diffrn_reflns_limit_h_max 28
_diffrn_reflns_limit_h_min -28
_diffrn_reflns_limit_k_max 5
_diffrn_reflns_limit_k_min -5
_diffrn_reflns_limit_l_max 33
_diffrn_reflns_limit_l_min -33
_diffrn_reflns_number 40862
_diffrn_reflns_point_group_measured_fraction_full 0.998
_diffrn_reflns_point_group_measured_fraction_max 0.998
_diffrn_reflns_theta_full 25.242
_diffrn_reflns_theta_max 28.272
_diffrn_reflns_theta_min 3.211
_diffrn_source 'sealed tube'
_diffrn_source_type fine-focus
_diffrn_standards_number 0
_exptl_absorpt_coefficient_mu 0.139
_exptl_absorpt_correction_T_max 0.7461
_exptl_absorpt_correction_T_min 0.6973
_exptl_absorpt_correction_type multi-scan
_exptl_absorpt_process_details
;
SADABS-2014/4 (Bruker,2014/4) was used for absorption correction.
wR2(int) was 0.0697 before and 0.0565 after correction.
The Ratio of minimum to maximum transmission is 0.9346.
The \l/2 correction factor is 0.00150.
;
_exptl_crystal_colour yellow
_exptl_crystal_colour_primary yellow
_exptl_crystal_density_diffrn 1.667
_exptl_crystal_description rod
_exptl_crystal_F_000 1072
_exptl_crystal_size_max 0.4
_exptl_crystal_size_mid 0.075
_exptl_crystal_size_min 0.02
_refine_diff_density_max 0.317
_refine_diff_density_min -0.237
_refine_diff_density_rms 0.052
_refine_ls_extinction_method none
_refine_ls_goodness_of_fit_ref 1.111
_refine_ls_hydrogen_treatment refall
_refine_ls_matrix_type full
_refine_ls_number_parameters 203
_refine_ls_number_reflns 2538
_refine_ls_number_restraints 0
_refine_ls_restrained_S_all 1.111
_refine_ls_R_factor_all 0.0554
_refine_ls_R_factor_gt 0.0391
_refine_ls_shift/su_max 0.000
_refine_ls_shift/su_mean 0.000
_refine_ls_structure_factor_coef Fsqd
_refine_ls_weighting_details 'w=1/[\s^2^(Fo^2^)+(0.0370P)^2^+2.0812P] where P=(Fo^2^+2Fc^2^)/3'
_refine_ls_weighting_scheme calc
_refine_ls_wR_factor_gt 0.0820
_refine_ls_wR_factor_ref 0.0887
_reflns_Friedel_coverage 0.000
_reflns_number_gt 2045
_reflns_number_total 2538
_reflns_threshold_expression 'I > 2\s(I)'
_cod_data_source_file c5ta09999d2.cif
_cod_data_source_block shr33i2a
_cod_depositor_comments
;
The following automatic conversions were performed:

data item '_diffrn_radiation_probe' value 'X-ray' was changed to
'x-ray' in accordance with the
/home/saulius/struct/COD-crude-data/automatic-downloads/DataCite-retrospective/RSC/depositions/lib/dictionaries/cif_core.dic
dictionary named 'cif_core.dic' version 2.4.2 last updated on
2011-04-26.

Automatic conversion script
Id: cif_fix_values 6909 2019-04-08 15:41:33Z antanas 
;
_cod_database_code 7236134
_shelx_space_group_comment
;
The symmetry employed for this shelxl refinement is uniquely defined
by the following loop, which should always be used as a source of
symmetry information in preference to the above space-group names.
They are only intended as comments.
;
_shelx_estimated_absorpt_t_max 0.997
_shelx_estimated_absorpt_t_min 0.947
_olex2_refinement_description
;
;
_shelx_shelxl_version_number 2014/7
_olex2_submission_special_instructions 'No special instructions were received'

loop_
_space_group_symop_operation_xyz
'x, y, z'
'-x+1/2, y, -z'
'x+1/2, y+1/2, z+1/2'
'-x+1, y+1/2, -z+1/2'
'-x, -y, -z'
'x-1/2, -y, z'
'-x+1/2, -y+1/2, -z+1/2'
'x, -y+1/2, z+1/2'

loop_
_atom_site_label
_atom_site_type_symbol
_atom_site_fract_x
_atom_site_fract_y
_atom_site_fract_z
_atom_site_U_iso_or_equiv
_atom_site_adp_type
_atom_site_occupancy
_atom_site_site_symmetry_order
_atom_site_calc_flag
O1 O 0.30582(4) 0.8313(3) 0.44813(4) 0.0163(2) Uani 1 1 d
O3 O 0.40980(5) 0.0280(3) 0.22761(4) 0.0185(2) Uani 1 1 d
O2 O 0.47765(5) -0.0060(3) 0.29510(4) 0.0193(2) Uani 1 1 d
N6 N 0.42700(5) 0.0902(3) 0.27355(4) 0.0133(2) Uani 1 1 d
N5 N 0.29903(5) 0.5334(3) 0.32668(4) 0.0124(2) Uani 1 1 d
N1' N 0.35027(5) 1.1285(3) 0.54233(5) 0.0146(3) Uani 1 1 d
N1 N 0.34695(5) 0.6654(3) 0.41951(4) 0.0124(2) Uani 1 1 d
N4 N 0.32757(5) 0.3683(3) 0.28715(4) 0.0124(2) Uani 1 1 d
N3 N 0.43746(5) 0.4128(3) 0.40205(4) 0.0151(3) Uani 1 1 d
N2 N 0.40595(5) 0.5803(3) 0.43867(4) 0.0152(3) Uani 1 1 d
N2' N 0.30230(6) 1.3105(4) 0.56765(5) 0.0176(3) Uani 1 1 d
N4' N 0.44857(6) 0.8768(4) 0.54546(5) 0.0191(3) Uani 1 1 d
N3' N 0.41219(6) 1.1401(4) 0.61972(5) 0.0201(3) Uani 1 1 d
C3 C 0.38557(6) 0.2829(4) 0.30599(5) 0.0118(3) Uani 1 1 d
C2 C 0.39686(6) 0.3926(4) 0.35876(5) 0.0119(3) Uani 1 1 d
C1 C 0.34044(6) 0.5500(4) 0.36961(5) 0.0116(3) Uani 1 1 d
C1' C 0.40392(6) 1.0480(4) 0.56941(5) 0.0139(3) Uani 1 1 d
C4 C 0.23541(6) 0.6782(4) 0.31842(6) 0.0144(3) Uani 1 1 d
H3'A H 0.4480(9) 1.093(5) 0.6364(7) 0.023(5) Uiso 1 1 d
H4A H 0.2091(9) 0.507(5) 0.2991(7) 0.027(5) Uiso 1 1 d
H4B H 0.2189(8) 0.723(5) 0.3512(7) 0.022(4) Uiso 1 1 d
H2'A H 0.2667(9) 1.170(5) 0.5665(7) 0.031(5) Uiso 1 1 d
H4'A H 0.4825(9) 0.805(5) 0.5627(7) 0.030(5) Uiso 1 1 d
H4C H 0.2379(8) 0.897(5) 0.2990(7) 0.022(4) Uiso 1 1 d
H4'B H 0.4390(8) 0.803(5) 0.5120(7) 0.028(5) Uiso 1 1 d
H3'B H 0.3832(9) 1.268(5) 0.6329(7) 0.027(5) Uiso 1 1 d
H2'B H 0.2928(9) 1.497(6) 0.5466(8) 0.033(5) Uiso 1 1 d
H1' H 0.3435(9) 1.041(5) 0.5107(8) 0.026(5) Uiso 1 1 d

loop_
_atom_site_aniso_label
_atom_site_aniso_U_11
_atom_site_aniso_U_22
_atom_site_aniso_U_33
_atom_site_aniso_U_23
_atom_site_aniso_U_13
_atom_site_aniso_U_12
O1 0.0130(5) 0.0200(6) 0.0159(5) -0.0067(4) 0.0001(4) 0.0029(4)
O3 0.0181(5) 0.0254(6) 0.0117(5) -0.0034(4) 0.0000(4) -0.0010(4)
O2 0.0143(5) 0.0249(6) 0.0184(5) 0.0016(4) -0.0011(4) 0.0049(4)
N6 0.0131(5) 0.0136(6) 0.0131(5) 0.0014(4) 0.0008(4) -0.0022(5)
N5 0.0122(5) 0.0143(6) 0.0106(5) -0.0005(4) -0.0020(4) -0.0004(5)
N1' 0.0121(5) 0.0192(7) 0.0124(6) -0.0037(5) -0.0003(4) 0.0023(5)
N1 0.0114(5) 0.0133(6) 0.0122(5) -0.0006(5) -0.0018(4) -0.0005(5)
N4 0.0127(5) 0.0128(6) 0.0119(5) 0.0006(4) 0.0009(4) -0.0017(5)
N3 0.0135(6) 0.0186(6) 0.0130(5) -0.0012(5) -0.0020(4) 0.0004(5)
N2 0.0122(5) 0.0180(6) 0.0149(6) -0.0010(5) -0.0024(4) 0.0013(5)
N2' 0.0132(6) 0.0176(7) 0.0218(6) -0.0051(5) -0.0002(5) 0.0019(5)
N4' 0.0134(6) 0.0284(7) 0.0151(6) -0.0044(5) -0.0040(5) 0.0056(5)
N3' 0.0165(6) 0.0294(8) 0.0138(6) -0.0053(5) -0.0038(5) 0.0038(6)
C3 0.0119(6) 0.0116(7) 0.0117(6) 0.0020(5) -0.0004(5) -0.0021(5)
C2 0.0117(6) 0.0101(7) 0.0137(6) 0.0016(5) -0.0010(5) -0.0010(5)
C1 0.0124(6) 0.0098(7) 0.0123(6) 0.0013(5) -0.0017(5) -0.0028(5)
C1' 0.0137(6) 0.0135(7) 0.0144(6) 0.0006(5) -0.0004(5) -0.0029(5)
C4 0.0113(6) 0.0173(7) 0.0144(7) -0.0004(6) -0.0021(5) 0.0027(6)

loop_
_atom_type_symbol
_atom_type_description
_atom_type_scat_dispersion_real
_atom_type_scat_dispersion_imag
_atom_type_scat_source
C C 0.0033 0.0016 'International Tables Vol C Tables 4.2.6.8 and 6.1.1.4'
H H 0.0000 0.0000 'International Tables Vol C Tables 4.2.6.8 and 6.1.1.4'
N N 0.0061 0.0033 'International Tables Vol C Tables 4.2.6.8 and 6.1.1.4'
O O 0.0106 0.0060 'International Tables Vol C Tables 4.2.6.8 and 6.1.1.4'

loop_
_geom_angle_atom_site_label_1
_geom_angle_atom_site_label_2
_geom_angle_atom_site_label_3
_geom_angle
O3 N6 O2 124.79(12)
O3 N6 C3 119.16(11)
O2 N6 C3 116.04(11)
N4 N5 C1 108.91(11)
N4 N5 C4 120.89(11)
C1 N5 C4 130.08(12)
N2' N1' H1' 121.4(12)
C1' N1' N2' 119.34(12)
C1' N1' H1' 118.6(12)
O1 N1 N2 122.40(10)
O1 N1 C1 129.76(11)
C1 N1 N2 107.83(11)
C3 N4 N5 106.54(10)
N2 N3 C2 105.98(11)
N3 N2 N1 110.36(10)
N1' N2' H2'A 107.2(12)
N1' N2' H2'B 105.3(12)
H2'A N2' H2'B 106.8(17)
C1' N4' H4'A 121.0(12)
C1' N4' H4'B 117.2(12)
H4'A N4' H4'B 120.8(17)
C1' N3' H3'A 118.9(12)
C1' N3' H3'B 117.6(12)
H3'A N3' H3'B 123.0(17)
N4 C3 N6 119.73(11)
N4 C3 C2 111.90(12)
C2 C3 N6 128.33(12)
N3 C2 C3 148.36(13)
N3 C2 C1 109.11(12)
C1 C2 C3 102.53(11)
N5 C1 C2 110.11(12)
N1 C1 N5 143.17(13)
N1 C1 C2 106.72(11)
N4' C1' N1' 119.00(13)
N4' C1' N3' 120.94(13)
N3' C1' N1' 120.06(13)
N5 C4 H4A 108.1(11)
N5 C4 H4B 108.9(11)
N5 C4 H4C 109.1(10)
H4A C4 H4B 110.0(15)
H4A C4 H4C 111.6(14)
H4B C4 H4C 109.0(15)

loop_
_geom_bond_atom_site_label_1
_geom_bond_atom_site_label_2
_geom_bond_distance
O1 N1 1.3249(15)
O3 N6 1.2277(15)
O2 N6 1.2315(14)
N6 C3 1.4381(18)
N5 N4 1.3558(16)
N5 C1 1.3627(16)
N5 C4 1.4580(17)
N1' N2' 1.4131(17)
N1' C1' 1.3298(17)
N1' H1' 0.876(19)
N1 N2 1.3526(15)
N1 C1 1.3437(17)
N4 C3 1.3316(17)
N3 N2 1.3369(17)
N3 C2 1.3604(17)
N2' H2'A 0.92(2)
N2' H2'B 0.91(2)
N4' C1' 1.3234(19)
N4' H4'A 0.87(2)
N4' H4'B 0.910(19)
N3' C1' 1.3293(18)
N3' H3'A 0.866(19)
N3' H3'B 0.87(2)
C3 C2 1.4141(18)
C2 C1 1.3762(19)
C4 H4A 0.975(19)
C4 H4B 0.936(18)
C4 H4C 0.977(19)

loop_
_geom_hbond_atom_site_label_D
_geom_hbond_atom_site_label_H
_geom_hbond_atom_site_label_A
_geom_hbond_distance_DH
_geom_hbond_distance_HA
_geom_hbond_distance_DA
_geom_hbond_angle_DHA
_geom_hbond_site_symmetry_A
N3' H3'A O2 0.866(19) 2.305(19) 3.1341(16) 160.3(16) 5_666
N2' H2'A O1 0.92(2) 2.03(2) 2.9429(17) 170.0(17) 2_556
N4' H4'A N3 0.87(2) 2.05(2) 2.9090(17) 173.5(18) 5_666
N4' H4'B N2 0.910(19) 2.134(19) 3.0359(17) 171.3(17) .
N2' H2'B O1 0.91(2) 2.46(2) 3.0455(16) 122.8(15) 2_566
N1' H1' O1 0.876(19) 1.917(19) 2.7709(15) 164.4(17) .

loop_
_geom_torsion_atom_site_label_1
_geom_torsion_atom_site_label_2
_geom_torsion_atom_site_label_3
_geom_torsion_atom_site_label_4
_geom_torsion
O1 N1 N2 N3 179.53(12)
O1 N1 C1 N5 0.7(3)
O1 N1 C1 C2 -179.44(13)
O3 N6 C3 N4 4.97(19)
O3 N6 C3 C2 -177.50(13)
O2 N6 C3 N4 -173.82(12)
O2 N6 C3 C2 3.7(2)
N6 C3 C2 N3 3.0(3)
N6 C3 C2 C1 -177.59(13)
N5 N4 C3 N6 177.54(12)
N5 N4 C3 C2 -0.37(15)
N4 N5 C1 N1 179.39(18)
N4 N5 C1 C2 -0.45(16)
N4 C3 C2 N3 -179.3(2)
N4 C3 C2 C1 0.10(15)
N3 C2 C1 N5 179.88(11)
N3 C2 C1 N1 -0.02(16)
N2 N1 C1 N5 -179.87(18)
N2 N1 C1 C2 -0.02(15)
N2 N3 C2 C3 179.4(2)
N2 N3 C2 C1 0.06(16)
N2' N1' C1' N4' 179.86(14)
N2' N1' C1' N3' -0.3(2)
C3 C2 C1 N5 0.21(15)
C3 C2 C1 N1 -179.69(11)
C2 N3 N2 N1 -0.07(15)
C1 N5 N4 C3 0.50(15)
C1 N1 N2 N3 0.06(15)
C4 N5 N4 C3 176.95(12)
C4 N5 C1 N1 3.4(3)
C4 N5 C1 C2 -176.48(14)
